data_2217662
loop_
_publ_author_name
'Matsuda, Tomoyuki'
'Tokoro, Hiroko'
'Shiro, Motoo'
'Hashimoto, Kazuhito'
'Ohkoshi, Shin-ichi'

_publ_section_title
;
 Poly[[hexa-\m-cyanido-manganese(II)iron(III)] pentahydrate]
;
_journal_coeditor_code SQ2003
_journal_issue 2
_journal_name_full 'Acta Crystallographica Section E'
_journal_page_first i11
_journal_page_last i12
_journal_paper_doi 10.1107/S1600536807068869
_journal_volume 64
_journal_year 2008
_chemical_formula_iupac 'Mn [Fe (C N)6]0.6667 , 5H2 O'
_chemical_formula_moiety 'C4 Fe0.6667 Mn N4 , 5H2 O'
_chemical_formula_sum 'C4 H10 Fe0.6667 Mn N4 O5'
_chemical_formula_weight 286.50
_chemical_name_systematic
;
Poly[[hexa-\m-cyanido-manganese(II)iron(III)] pentahydrate]
;
_space_group_IT_number 225
_symmetry_cell_setting cubic
_symmetry_space_group_name_Hall '-F 4 2 3'
_symmetry_space_group_name_H-M 'F m -3 m'
_cell_angle_alpha 90.0000
_cell_angle_beta 90.0000
_cell_angle_gamma 90.0000
_cell_formula_units_Z 4
_cell_length_a 10.3859(13)
_cell_length_b 10.3859(13)
_cell_length_c 10.3859(13)
_cell_measurement_reflns_used 3216
_cell_measurement_temperature 90.0(10)
_cell_measurement_theta_max 45.1
_cell_measurement_theta_min 5.6
_cell_volume 1120.3(2)
_computing_cell_refinement 'PROCESS-AUTO (Rigaku, 1998)'
_computing_data_collection 'PROCESS-AUTO (Rigaku, 1998)'
_computing_data_reduction 'CrystalStructure (Rigaku, 2007)'
_computing_molecular_graphics 'VESTA (Momma & Izumi, 2006)'
_computing_publication_material 'CrystalStructure (Rigaku, 2007)'
_computing_structure_refinement 'SHELXL97 (Sheldrick, 1997)'
_computing_structure_solution 'SHELXS97 (Sheldrick, 1997)'
_diffrn_detector_area_resol_mean 10.00
_diffrn_measured_fraction_theta_full 0.975
_diffrn_measured_fraction_theta_max 0.975
_diffrn_measurement_device_type 'Rigaku R-AXIS RAPID'
_diffrn_measurement_method \w
_diffrn_radiation_type 'Mo K\a'
_diffrn_radiation_wavelength 0.71075
_diffrn_reflns_av_R_equivalents 0.032
_diffrn_reflns_limit_h_max 20
_diffrn_reflns_limit_h_min -20
_diffrn_reflns_limit_k_max 20
_diffrn_reflns_limit_k_min -20
_diffrn_reflns_limit_l_max 20
_diffrn_reflns_limit_l_min -20
_diffrn_reflns_number 15777
_diffrn_reflns_theta_full 45.06
_diffrn_reflns_theta_max 45.06
_exptl_absorpt_coefficient_mu 2.017
_exptl_absorpt_correction_T_max 0.739
_exptl_absorpt_correction_T_min 0.655
_exptl_absorpt_correction_type multi-scan
_exptl_absorpt_process_details '(ABSCOR; Higashi, 1995)'
_exptl_crystal_colour brown
_exptl_crystal_density_diffrn 1.699
_exptl_crystal_density_meas 1.640(10)
_exptl_crystal_density_method 'flotation in toluene and tetrabromomethane'
_exptl_crystal_description block
_exptl_crystal_F_000 577.68
_exptl_crystal_size_max 0.25
_exptl_crystal_size_mid 0.20
_exptl_crystal_size_min 0.15
_refine_diff_density_max 0.59
_refine_diff_density_min -1.41
_refine_ls_extinction_coef 0.002(2)
_refine_ls_extinction_method 'SHELXL97 (Sheldrick, 1997)'
_refine_ls_goodness_of_fit_ref 1.372
_refine_ls_hydrogen_treatment undef
_refine_ls_number_parameters 21
_refine_ls_number_reflns 278
_refine_ls_R_factor_gt 0.0469
_refine_ls_shift/su_max 0.0000
_refine_ls_structure_factor_coef Fsqd
_refine_ls_weighting_details 'w = 1/[\s^2^(Fo^2^)+(0.0526P)^2^+2.6431P] where P=(Fo^2^+2Fc^2^)/3'
_refine_ls_weighting_scheme calc
_refine_ls_wR_factor_ref 0.1355
_reflns_number_gt 268
_reflns_number_total 278
_reflns_threshold_expression F^2^>2\s(F^2^)
_cod_data_source_file sq2003.cif
_cod_data_source_block I
_cod_original_formula_sum 'C4 H10 Fe0.6667 Mn N4 O5 '
_cod_database_code 2217662
_cod_database_fobs_code 2217662

loop_
_symmetry_equiv_pos_site_id
_symmetry_equiv_pos_as_xyz
1 +x,+y,+z
2 +y,+z,+x
3 +z,+x,+y
4 +x,+y,-z
5 +y,+z,-x
6 +z,+x,-y
7 +y,-z,-x
8 +z,-x,-y
9 -z,+x,-y
10 -x,+y,-z
11 -y,+z,-x
12 +x,-y,-z
13 +y,+x,+z
14 +z,+y,+x
15 +x,+z,+y
16 +y,+x,-z
17 +z,+y,-x
18 +x,+z,-y
19 -z,+y,-x
20 -x,+z,-y
21 +x,-z,-y
22 +y,-x,-z
23 +z,-y,-x
24 -y,+x,-z
25 -x,-y,-z
26 -y,-z,-x
27 -z,-x,-y
28 -x,-y,+z
29 -y,-z,+x
30 -z,-x,+y
31 -y,+z,+x
32 -z,+x,+y
33 +z,-x,+y
34 +x,-y,+z
35 +y,-z,+x
36 -x,+y,+z
37 -y,-x,-z
38 -z,-y,-x
39 -x,-z,-y
40 -y,-x,+z
41 -z,-y,+x
42 -x,-z,+y
43 +z,-y,+x
44 +x,-z,+y
45 -x,+z,+y
46 -y,+x,+z
47 -z,+y,+x
48 +y,-x,+z
49 +x,1/2+y,1/2+z
50 +y,1/2+z,1/2+x
51 +z,1/2+x,1/2+y
52 +x,1/2+y,1/2-z
53 +y,1/2+z,1/2-x
54 +z,1/2+x,1/2-y
55 +y,1/2-z,1/2-x
56 +z,1/2-x,1/2-y
57 -z,1/2+x,1/2-y
58 -x,1/2+y,1/2-z
59 -y,1/2+z,1/2-x
60 +x,1/2-y,1/2-z
61 +y,1/2+x,1/2+z
62 +z,1/2+y,1/2+x
63 +x,1/2+z,1/2+y
64 +y,1/2+x,1/2-z
65 +z,1/2+y,1/2-x
66 +x,1/2+z,1/2-y
67 -z,1/2+y,1/2-x
68 -x,1/2+z,1/2-y
69 +x,1/2-z,1/2-y
70 +y,1/2-x,1/2-z
71 +z,1/2-y,1/2-x
72 -y,1/2+x,1/2-z
73 -x,1/2-y,1/2-z
74 -y,1/2-z,1/2-x
75 -z,1/2-x,1/2-y
76 -x,1/2-y,1/2+z
77 -y,1/2-z,1/2+x
78 -z,1/2-x,1/2+y
79 -y,1/2+z,1/2+x
80 -z,1/2+x,1/2+y
81 +z,1/2-x,1/2+y
82 +x,1/2-y,1/2+z
83 +y,1/2-z,1/2+x
84 -x,1/2+y,1/2+z
85 -y,1/2-x,1/2-z
86 -z,1/2-y,1/2-x
87 -x,1/2-z,1/2-y
88 -y,1/2-x,1/2+z
89 -z,1/2-y,1/2+x
90 -x,1/2-z,1/2+y
91 +z,1/2-y,1/2+x
92 +x,1/2-z,1/2+y
93 -x,1/2+z,1/2+y
94 -y,1/2+x,1/2+z
95 -z,1/2+y,1/2+x
96 +y,1/2-x,1/2+z
97 1/2+x,+y,1/2+z
98 1/2+y,+z,1/2+x
99 1/2+z,+x,1/2+y
100 1/2+x,+y,1/2-z
101 1/2+y,+z,1/2-x
102 1/2+z,+x,1/2-y
103 1/2+y,-z,1/2-x
104 1/2+z,-x,1/2-y
105 1/2-z,+x,1/2-y
106 1/2-x,+y,1/2-z
107 1/2-y,+z,1/2-x
108 1/2+x,-y,1/2-z
109 1/2+y,+x,1/2+z
110 1/2+z,+y,1/2+x
111 1/2+x,+z,1/2+y
112 1/2+y,+x,1/2-z
113 1/2+z,+y,1/2-x
114 1/2+x,+z,1/2-y
115 1/2-z,+y,1/2-x
116 1/2-x,+z,1/2-y
117 1/2+x,-z,1/2-y
118 1/2+y,-x,1/2-z
119 1/2+z,-y,1/2-x
120 1/2-y,+x,1/2-z
121 1/2-x,-y,1/2-z
122 1/2-y,-z,1/2-x
123 1/2-z,-x,1/2-y
124 1/2-x,-y,1/2+z
125 1/2-y,-z,1/2+x
126 1/2-z,-x,1/2+y
127 1/2-y,+z,1/2+x
128 1/2-z,+x,1/2+y
129 1/2+z,-x,1/2+y
130 1/2+x,-y,1/2+z
131 1/2+y,-z,1/2+x
132 1/2-x,+y,1/2+z
133 1/2-y,-x,1/2-z
134 1/2-z,-y,1/2-x
135 1/2-x,-z,1/2-y
136 1/2-y,-x,1/2+z
137 1/2-z,-y,1/2+x
138 1/2-x,-z,1/2+y
139 1/2+z,-y,1/2+x
140 1/2+x,-z,1/2+y
141 1/2-x,+z,1/2+y
142 1/2-y,+x,1/2+z
143 1/2-z,+y,1/2+x
144 1/2+y,-x,1/2+z
145 1/2+x,1/2+y,+z
146 1/2+y,1/2+z,+x
147 1/2+z,1/2+x,+y
148 1/2+x,1/2+y,-z
149 1/2+y,1/2+z,-x
150 1/2+z,1/2+x,-y
151 1/2+y,1/2-z,-x
152 1/2+z,1/2-x,-y
153 1/2-z,1/2+x,-y
154 1/2-x,1/2+y,-z
155 1/2-y,1/2+z,-x
156 1/2+x,1/2-y,-z
157 1/2+y,1/2+x,+z
158 1/2+z,1/2+y,+x
159 1/2+x,1/2+z,+y
160 1/2+y,1/2+x,-z
161 1/2+z,1/2+y,-x
162 1/2+x,1/2+z,-y
163 1/2-z,1/2+y,-x
164 1/2-x,1/2+z,-y
165 1/2+x,1/2-z,-y
166 1/2+y,1/2-x,-z
167 1/2+z,1/2-y,-x
168 1/2-y,1/2+x,-z
169 1/2-x,1/2-y,-z
170 1/2-y,1/2-z,-x
171 1/2-z,1/2-x,-y
172 1/2-x,1/2-y,+z
173 1/2-y,1/2-z,+x
174 1/2-z,1/2-x,+y
175 1/2-y,1/2+z,+x
176 1/2-z,1/2+x,+y
177 1/2+z,1/2-x,+y
178 1/2+x,1/2-y,+z
179 1/2+y,1/2-z,+x
180 1/2-x,1/2+y,+z
181 1/2-y,1/2-x,-z
182 1/2-z,1/2-y,-x
183 1/2-x,1/2-z,-y
184 1/2-y,1/2-x,+z
185 1/2-z,1/2-y,+x
186 1/2-x,1/2-z,+y
187 1/2+z,1/2-y,+x
188 1/2+x,1/2-z,+y
189 1/2-x,1/2+z,+y
190 1/2-y,1/2+x,+z
191 1/2-z,1/2+y,+x
192 1/2+y,1/2-x,+z

loop_
_atom_site_type_symbol
_atom_site_label
_atom_site_fract_x
_atom_site_fract_y
_atom_site_fract_z
_atom_site_U_iso_or_equiv
_atom_site_adp_type
_atom_site_calc_flag
_atom_site_refinement_flags
_atom_site_occupancy
_atom_site_disorder_assembly
_atom_site_disorder_group
Fe Fe1 0.5000 0.5000 0.0000 0.0176(2) Uani d SPU 0.6667 . .
Mn Mn1 0.5000 0.5000 0.5000 0.0183(2) Uani d SU 1.00 . .
O O1 0.4576(10) 0.4576(10) 0.2922(11) 0.036(3) Uani d SP 0.0833 A -1
O O2 0.7500 0.2500 0.2500 0.096(6) Uani d SP 0.8333 A 2
O O3 0.6550(16) 0.3450(16) 0.1550(16) 0.054(6) Uani d SP 0.1667 A 3
N N1 0.5000 0.5000 0.2973(12) 0.086(3) Uani d SPU 0.6667 A 4
C C1 0.5000 0.5000 0.1847(8) 0.064(2) Uani d SPU 0.6667 A 4

loop_
_atom_site_aniso_label
_atom_site_aniso_U_11
_atom_site_aniso_U_22
_atom_site_aniso_U_33
_atom_site_aniso_U_12
_atom_site_aniso_U_13
_atom_site_aniso_U_23
Fe1 0.0176(2) 0.0176(2) 0.0176(2) 0.0000 0.0000 0.0000
Mn1 0.0183(2) 0.0183(2) 0.0183(2) 0.0000 0.0000 0.0000
O1 0.052(5) 0.052(5) 0.006(3) -0.026(5) -0.002(2) -0.002(2)
O2 0.096(6) 0.096(6) 0.096(6) 0.0000 0.0000 0.0000
O3 0.054(6) 0.054(6) 0.054(6) -0.018(6) 0.018(6) -0.018(6)
N1 0.114(5) 0.114(5) 0.030(3) 0.0000 0.0000 0.0000
C1 0.085(4) 0.085(4) 0.023(2) 0.0000 0.0000 0.0000

loop_
_atom_type_symbol
_atom_type_description
_atom_type_scat_dispersion_real
_atom_type_scat_dispersion_imag
_atom_type_scat_source
C C 0.003 0.002
;
International Tables for Crystallography
(1992, Vol. C, Tables 4.2.6.8 and 6.1.1.4)
;
H H 0.000 0.000
;
International Tables for Crystallography
(1992, Vol. C, Table 6.1.1.4)
;
Fe Fe 0.346 0.844
;
International Tables for Crystallography
(1992, Vol. C, Tables 4.2.6.8 and 6.1.1.4)
;
Mn Mn 0.337 0.728
;
International Tables for Crystallography
(1992, Vol. C, Tables 4.2.6.8 and 6.1.1.4)
;
N N 0.006 0.003
;
International Tables for Crystallography
(1992, Vol. C, Tables 4.2.6.8 and 6.1.1.4)
;
O O 0.011 0.006
;
International Tables for Crystallography
(1992, Vol. C, Tables 4.2.6.8 and 6.1.1.4)
;

loop_
_geom_angle_atom_site_label_1
_geom_angle_atom_site_label_2
_geom_angle_atom_site_label_3
_geom_angle_site_symmetry_1
_geom_angle_site_symmetry_3
_geom_angle
_geom_angle_publ_flag
C1 Fe1 C1 . 4_555 180.0000 n
C1 Fe1 C1 . 50_554 90.0000 n
C1 Fe1 C1 . 55_555 90.0000 n
C1 Fe1 C1 . 99_554 90.0000 n
C1 Fe1 C1 . 105_555 90.0000 n
C1 Fe1 C1 4_555 50_554 90.0000 n
C1 Fe1 C1 4_555 55_555 90.0000 n
C1 Fe1 C1 4_555 99_554 90.0000 n
C1 Fe1 C1 4_555 105_555 90.0000 n
C1 Fe1 C1 50_554 55_555 180.0000 n
C1 Fe1 C1 50_554 99_554 90.0000 n
C1 Fe1 C1 50_554 105_555 90.0000 n
C1 Fe1 C1 55_555 99_554 90.0000 n
C1 Fe1 C1 55_555 105_555 90.0000 n
C1 Fe1 C1 99_554 105_555 180.0000 n
N1 Mn1 N1 . 2_555 90.0000 n
N1 Mn1 N1 . 3_555 90.0000 n
N1 Mn1 N1 . 4_556 180.0000 n
N1 Mn1 N1 . 7_566 90.0000 n
N1 Mn1 N1 . 9_656 90.0000 n
N1 Mn1 N1 2_555 3_555 90.0000 n
N1 Mn1 N1 2_555 4_556 90.0000 n
N1 Mn1 N1 2_555 7_566 180.0000 n
N1 Mn1 N1 2_555 9_656 90.0000 n
N1 Mn1 N1 3_555 4_556 90.0000 n
N1 Mn1 N1 3_555 7_566 90.0000 n
N1 Mn1 N1 3_555 9_656 180.0000 n
N1 Mn1 N1 4_556 7_566 90.0000 n
N1 Mn1 N1 4_556 9_656 90.0000 n
N1 Mn1 N1 7_566 9_656 90.0000 n
Mn1 N1 C1 . . 180.0000 n
Fe1 C1 N1 . . 180.0000 n
O1 Mn1 O1 . 2_555 65.5(4) n
O1 Mn1 O1 . 3_555 65.5(4) n
O1 Mn1 O1 . 4_556 147.8(3) n
O1 Mn1 O1 . 5_556 87.8(4) y
O1 Mn1 O1 . 6_556 87.8(4) n
O1 Mn1 O1 . 7_566 109.8(4) n
O1 Mn1 O1 . 8_566 92.2(4) n
O1 Mn1 O1 . 9_656 109.8(4) n
O1 Mn1 O1 . 10_656 157.4(3) y
O1 Mn1 O1 . 11_656 92.2(4) n
O1 Mn1 O1 . 12_566 157.4(3) n
O1 Mn1 O1 . 25_666 180.0(5) y
O1 Mn1 O1 . 26_666 114.5(4) n
O1 Mn1 O1 . 27_666 114.5(4) n
O1 Mn1 O1 . 29_665 92.2(4) n
O1 Mn1 O1 . 30_665 92.2(4) n
O1 Mn1 O1 . 31_655 70.2(4) n
O1 Mn1 O1 . 32_655 87.8(4) n
O1 Mn1 O1 . 33_565 70.2(4) n
O1 Mn1 O1 . 35_565 87.8(4) n
O1 Mn1 N1 . 2_555 78.69(14) y
O1 Mn1 N1 . 3_555 78.19(14) n
O1 Mn1 N1 . 4_556 163.90(14) y
O1 Mn1 N1 . 7_566 101.31(14) n
O1 Mn1 N1 . 9_656 101.31(14) n

loop_
_geom_bond_atom_site_label_1
_geom_bond_atom_site_label_2
_geom_bond_site_symmetry_2
_geom_bond_distance
_geom_bond_publ_flag
Fe1 C1 . 1.918(8) y
Fe1 C1 4_555 1.918(8) n
Fe1 C1 50_554 1.918(8) n
Fe1 C1 55_555 1.918(8) n
Fe1 C1 99_554 1.918(8) n
Fe1 C1 105_555 1.918(8) n
Mn1 N1 . 2.105(13) y
Mn1 N1 2_555 2.105(13) n
Mn1 N1 3_555 2.105(13) n
Mn1 N1 4_556 2.105(13) n
Mn1 N1 7_566 2.105(13) n
Mn1 N1 9_656 2.105(13) n
N1 C1 . 1.169(15) y
Mn1 O1 . 2.247(12) y
Mn1 O1 2_555 2.247(12) n
Mn1 O1 3_555 2.247(12) n
Mn1 O1 4_556 2.247(12) n
Mn1 O1 5_556 2.247(12) n
Mn1 O1 6_556 2.247(12) n
Mn1 O1 7_566 2.247(12) n
Mn1 O1 8_566 2.247(12) n
Mn1 O1 9_656 2.247(12) n
Mn1 O1 10_656 2.247(12) n
Mn1 O1 11_656 2.247(12) n
Mn1 O1 12_566 2.247(12) n
Mn1 O1 25_666 2.247(12) n
Mn1 O1 26_666 2.247(12) n
Mn1 O1 27_666 2.247(12) n
Mn1 O1 28_665 2.247(12) n
Mn1 O1 29_665 2.247(12) n
Mn1 O1 30_665 2.247(12) n
Mn1 O1 31_655 2.247(12) n
Mn1 O1 32_655 2.247(12) n
Mn1 O1 33_565 2.247(12) n
Mn1 O1 34_565 2.247(12) n
Mn1 O1 35_565 2.247(12) n
Mn1 O1 36_655 2.247(12) n
